data_4125189
loop_
_publ_author_name
'Eleazer, Bennett J.'
'Smith, Mark D.'
'Popov, Alexey A.'
'Peryshkov, Dmitry V.'

_publ_section_title
;
 (BB)-Carboryne Complex of Ruthenium: Synthesis by Double B-H Activation
 at a Single Metal Center.
;
_journal_issue 33
_journal_name_full 'Journal of the American Chemical Society'
_journal_page_first 10531
_journal_page_last 10538
_journal_paper_doi 10.1021/jacs.6b05172
_journal_volume 138
_journal_year 2016
_chemical_formula_moiety 'C16 H36 B10 O4 P2 Ru'
_chemical_formula_sum 'C16 H36 B10 O4 P2 Ru'
_chemical_formula_weight 563.56
_space_group_crystal_system orthorhombic
_space_group_IT_number 62
_space_group_name_Hall '-P 2ac 2n'
_space_group_name_H-M_alt 'P n m a'
_symmetry_space_group_name_Hall '-P 2ac 2n'
_symmetry_space_group_name_H-M 'P n m a'
_atom_sites_solution_hydrogens mixed
_atom_sites_solution_primary direct
_audit_creation_date 2016-06-13
_audit_creation_method
;
Olex2 1.2
(compiled 2016.02.19 svn.r3266 for OlexSys, GUI svn.r5155)
;
_cell_angle_alpha 90
_cell_angle_beta 90
_cell_angle_gamma 90
_cell_formula_units_Z 4
_cell_length_a 14.5078(6)
_cell_length_b 17.5364(8)
_cell_length_c 10.1577(4)
_cell_measurement_reflns_used 9837
_cell_measurement_temperature 100(2)
_cell_measurement_theta_max 30.02
_cell_measurement_theta_min 2.32
_cell_volume 2584.27(19)
_computing_cell_refinement 'SAINT v8.34A (Bruker, 2013)'
_computing_data_collection 'Bruker APEXII v2014.9-0 (Bruker, 2014)'
_computing_data_reduction 'SAINT v8.34A (Bruker, 2013)'
_computing_molecular_graphics 'Olex2 (Dolomanov et al., 2009)'
_computing_publication_material 'Olex2 (Dolomanov et al., 2009)'
_computing_structure_refinement 'XL (Sheldrick, 2008)'
_computing_structure_solution 'XT (Sheldrick, 2015)'
_diffrn_ambient_temperature 100(2)
_diffrn_detector 'Bruker PHOTON-100 area detector'
_diffrn_detector_area_resol_mean 10.4
_diffrn_detector_type 'CMOS area detector'
_diffrn_measured_fraction_theta_full 0.989
_diffrn_measured_fraction_theta_max 0.989
_diffrn_measurement_device 'three-circle diffractometer'
_diffrn_measurement_device_type 'Bruker D8 Quest'
_diffrn_measurement_method '\w and \f scans'
_diffrn_radiation_monochromator 'mirror optics'
_diffrn_radiation_probe x-ray
_diffrn_radiation_type MoK\a
_diffrn_radiation_wavelength 0.71073
_diffrn_reflns_av_R_equivalents 0.0619
_diffrn_reflns_av_unetI/netI 0.0442
_diffrn_reflns_Laue_measured_fraction_full 0.989
_diffrn_reflns_Laue_measured_fraction_max 0.989
_diffrn_reflns_limit_h_max 20
_diffrn_reflns_limit_h_min -19
_diffrn_reflns_limit_k_max 24
_diffrn_reflns_limit_k_min -24
_diffrn_reflns_limit_l_max 13
_diffrn_reflns_limit_l_min -14
_diffrn_reflns_number 31707
_diffrn_reflns_point_group_measured_fraction_full 0.989
_diffrn_reflns_point_group_measured_fraction_max 0.989
_diffrn_reflns_theta_full 30.075
_diffrn_reflns_theta_max 30.075
_diffrn_reflns_theta_min 2.317
_diffrn_source 'microfocus sealed X-ray tube'
_diffrn_source_type 'Incoatec I\ms'
_diffrn_standards_number 0
_exptl_absorpt_coefficient_mu 0.753
_exptl_absorpt_correction_T_max 0.2650
_exptl_absorpt_correction_T_min 0.2201
_exptl_absorpt_correction_type multi-scan
_exptl_absorpt_process_details
;
SADABS-2014/4 (Bruker,2014/4) was used for absorption correction.
wR2(int) was 0.1663 before and 0.0605 after correction.
The Ratio of minimum to maximum transmission is 0.8306.
The \l/2 correction factor is Not present.
;
_exptl_crystal_colour colourless
_exptl_crystal_colour_primary colourless
_exptl_crystal_density_diffrn 1.448
_exptl_crystal_description plank
_exptl_crystal_F_000 1152
_exptl_crystal_size_max 0.44
_exptl_crystal_size_mid 0.1
_exptl_crystal_size_min 0.05
_refine_diff_density_max 0.497
_refine_diff_density_min -0.540
_refine_diff_density_rms 0.091
_refine_ls_extinction_coef 0.00070(15)
_refine_ls_extinction_expression Fc^*^=kFc[1+0.001xFc^2^\l^3^/sin(2\q)]^-1/4^
_refine_ls_extinction_method 'SHELXL-2014/7 (Sheldrick 2014'
_refine_ls_goodness_of_fit_ref 1.037
_refine_ls_hydrogen_treatment mixed
_refine_ls_matrix_type full
_refine_ls_number_parameters 186
_refine_ls_number_reflns 3872
_refine_ls_number_restraints 0
_refine_ls_restrained_S_all 1.037
_refine_ls_R_factor_all 0.0487
_refine_ls_R_factor_gt 0.0300
_refine_ls_shift/su_max 0.001
_refine_ls_shift/su_mean 0.000
_refine_ls_structure_factor_coef Fsqd
_refine_ls_weighting_details 'w=1/[\s^2^(Fo^2^)+(0.0195P)^2^+1.9696P] where P=(Fo^2^+2Fc^2^)/3'
_refine_ls_weighting_scheme calc
_refine_ls_wR_factor_gt 0.0576
_refine_ls_wR_factor_ref 0.0626
_reflns_Friedel_coverage 0.000
_reflns_number_gt 3060
_reflns_number_total 3872
_reflns_threshold_expression 'I > 2\s(I)'
_cod_data_source_file ja6b05172_si_002.cif
_cod_data_source_block be388
_cod_depositor_comments 'Adding full bibliography for 4125189--4125194.cif.'
_cod_database_code 4125189
_shelx_space_group_comment
;
The symmetry employed for this shelxl refinement is uniquely defined
by the following loop, which should always be used as a source of
symmetry information in preference to the above space-group names.
They are only intended as comments.
;
_shelx_estimated_absorpt_t_max 0.963
_shelx_estimated_absorpt_t_min 0.733
_olex2_refinement_description
;
1. Fixed Uiso
 At 1.2 times of:
  All C(H) groups
 At 1.5 times of:
  All C(H,H,H) groups
2.a Ternary CH refined with riding coordinates:
 C11(H11), C14(H14)
2.b Idealised Me refined as rotating group:
 C12(H12A,H12B,H12C), C13(H13A,H13B,H13C), C15(H15A,H15B,H15C), C16(H16A,H16B,
 H16C)
;
_shelx_shelxl_version_number 2014/7
_olex2_submission_special_instructions 'No special instructions were received'

loop_
_space_group_symop_operation_xyz
'x, y, z'
'-x+1/2, -y, z+1/2'
'-x, y+1/2, -z'
'x+1/2, -y+1/2, -z+1/2'
'-x, -y, -z'
'x-1/2, y, -z-1/2'
'x, -y-1/2, z'
'-x-1/2, y-1/2, z-1/2'

loop_
_atom_site_label
_atom_site_type_symbol
_atom_site_fract_x
_atom_site_fract_y
_atom_site_fract_z
_atom_site_U_iso_or_equiv
_atom_site_adp_type
_atom_site_occupancy
_atom_site_site_symmetry_order
_atom_site_calc_flag
_atom_site_refinement_flags_posn
_atom_site_refinement_flags_adp
_atom_site_refinement_flags_occupancy
Ru1 Ru 0.37701(2) 0.2500 0.36150(2) 0.00758(6) Uani 1 2 d S T P
P1 P 0.37305(3) 0.12058(3) 0.39730(4) 0.00901(10) Uani 1 1 d . . .
O1 O 0.40291(9) 0.10685(7) 0.55340(12) 0.0109(3) Uani 1 1 d . . .
O2 O 0.20457(14) 0.2500 0.1856(2) 0.0221(5) Uani 1 2 d S T P
O3 O 0.52602(13) 0.2500 0.14896(17) 0.0176(4) Uani 1 2 d S T P
C1 C 0.41670(13) 0.17442(10) 0.62522(17) 0.0108(3) Uani 1 1 d . . .
C2 C 0.26767(19) 0.2500 0.2518(2) 0.0132(6) Uani 1 2 d S T P
C3 C 0.46813(18) 0.2500 0.2251(2) 0.0118(5) Uani 1 2 d S T P
C11 C 0.26018(12) 0.07292(11) 0.38383(17) 0.0130(4) Uani 1 1 d . . .
H11 H 0.2392 0.0797 0.2908 0.016 Uiso 1 1 calc R . .
C12 C 0.18765(13) 0.11143(11) 0.47109(19) 0.0159(4) Uani 1 1 d . . .
H12A H 0.2036 0.1037 0.5639 0.024 Uiso 1 1 calc GR . .
H12B H 0.1270 0.0891 0.4533 0.024 Uiso 1 1 calc GR . .
H12C H 0.1860 0.1662 0.4519 0.024 Uiso 1 1 calc GR . .
C13 C 0.26224(14) -0.01303(11) 0.4099(2) 0.0199(4) Uani 1 1 d . . .
H13A H 0.3032 -0.0378 0.3462 0.030 Uiso 1 1 calc GR . .
H13B H 0.1999 -0.0339 0.4009 0.030 Uiso 1 1 calc GR . .
H13C H 0.2849 -0.0225 0.4993 0.030 Uiso 1 1 calc GR . .
C14 C 0.45304(12) 0.05505(11) 0.31545(17) 0.0118(4) Uani 1 1 d . . .
H14 H 0.4437 0.0033 0.3545 0.014 Uiso 1 1 calc R . .
C15 C 0.55346(12) 0.07778(11) 0.33869(17) 0.0144(4) Uani 1 1 d . . .
H15A H 0.5658 0.1267 0.2955 0.022 Uiso 1 1 calc GR . .
H15B H 0.5942 0.0386 0.3020 0.022 Uiso 1 1 calc GR . .
H15C H 0.5647 0.0826 0.4334 0.022 Uiso 1 1 calc GR . .
C16 C 0.43013(14) 0.04989(12) 0.16838(18) 0.0176(4) Uani 1 1 d . . .
H16A H 0.3673 0.0304 0.1574 0.026 Uiso 1 1 calc GR . .
H16B H 0.4737 0.0153 0.1251 0.026 Uiso 1 1 calc GR . .
H16C H 0.4348 0.1007 0.1286 0.026 Uiso 1 1 calc GR . .
B1 B 0.4632(2) 0.2500 0.5365(3) 0.0109(6) Uani 1 2 d S T P
B2 B 0.3480(2) 0.2500 0.5762(3) 0.0104(6) Uani 1 2 d S T P
B3 B 0.52726(15) 0.19944(12) 0.66019(19) 0.0124(4) Uani 1 1 d . . .
H3 H 0.5827(16) 0.1624(13) 0.6327(19) 0.020(6) Uiso 1 1 d . . .
B4 B 0.33158(16) 0.19999(13) 0.7305(2) 0.0130(4) Uani 1 1 d . . .
H4 H 0.2770(13) 0.1634(11) 0.7438(18) 0.008(5) Uiso 1 1 d . . .
B5 B 0.44498(15) 0.16833(13) 0.7830(2) 0.0142(4) Uani 1 1 d . . .
H5 H 0.4511(14) 0.1129(12) 0.8277(19) 0.015(5) Uiso 1 1 d . . .
B6 B 0.5143(2) 0.2500 0.8115(3) 0.0154(6) Uani 1 2 d S T P
H6 H 0.565(2) 0.2500 0.883(3) 0.014(8) Uiso 1 2 d S T P
B7 B 0.3932(2) 0.2500 0.8552(3) 0.0150(6) Uani 1 2 d S T P
H7 H 0.3711(19) 0.2500 0.956(3) 0.012(7) Uiso 1 2 d S T P

loop_
_atom_site_aniso_label
_atom_site_aniso_U_11
_atom_site_aniso_U_22
_atom_site_aniso_U_33
_atom_site_aniso_U_23
_atom_site_aniso_U_13
_atom_site_aniso_U_12
Ru1 0.00745(10) 0.00794(10) 0.00735(9) 0.000 -0.00069(8) 0.000
P1 0.0085(2) 0.0084(2) 0.0102(2) -0.00075(15) -0.00050(17) -0.00023(19)
O1 0.0135(6) 0.0080(6) 0.0113(6) -0.0002(5) -0.0020(5) -0.0009(5)
O2 0.0154(10) 0.0291(12) 0.0219(10) 0.000 -0.0075(8) 0.000
O3 0.0168(10) 0.0228(11) 0.0131(9) 0.000 0.0029(8) 0.000
C1 0.0125(9) 0.0098(9) 0.0101(8) 0.0009(7) 0.0001(7) 0.0001(7)
C2 0.0152(14) 0.0139(14) 0.0104(12) 0.000 0.0007(9) 0.000
C3 0.0151(14) 0.0100(13) 0.0102(11) 0.000 -0.0043(10) 0.000
C11 0.0103(9) 0.0132(9) 0.0155(9) -0.0007(7) -0.0018(7) -0.0019(7)
C12 0.0115(9) 0.0161(10) 0.0202(9) -0.0004(7) 0.0025(7) -0.0020(8)
C13 0.0146(10) 0.0125(10) 0.0324(11) -0.0018(8) 0.0006(8) -0.0042(8)
C14 0.0113(9) 0.0106(9) 0.0133(8) -0.0012(7) 0.0003(7) 0.0025(7)
C15 0.0113(9) 0.0155(9) 0.0163(9) 0.0000(7) 0.0012(7) 0.0033(8)
C16 0.0177(10) 0.0190(10) 0.0162(9) -0.0070(8) 0.0000(7) 0.0005(8)
B1 0.0118(14) 0.0095(14) 0.0115(13) 0.000 -0.0011(10) 0.000
B2 0.0090(13) 0.0117(14) 0.0104(13) 0.000 -0.0013(10) 0.000
B3 0.0129(11) 0.0127(10) 0.0118(9) 0.0011(7) -0.0026(8) 0.0011(8)
B4 0.0125(11) 0.0148(11) 0.0118(9) 0.0022(8) 0.0015(8) -0.0017(9)
B5 0.0155(11) 0.0161(11) 0.0110(9) 0.0022(8) -0.0024(8) 0.0011(9)
B6 0.0181(16) 0.0179(16) 0.0102(13) 0.000 -0.0041(11) 0.000
B7 0.0169(16) 0.0177(15) 0.0103(13) 0.000 -0.0013(11) 0.000

loop_
_atom_type_symbol
_atom_type_description
_atom_type_scat_dispersion_real
_atom_type_scat_dispersion_imag
_atom_type_scat_source
C C 0.0033 0.0016 'International Tables Vol C Tables 4.2.6.8 and 6.1.1.4'
H H 0.0000 0.0000 'International Tables Vol C Tables 4.2.6.8 and 6.1.1.4'
B B 0.0013 0.0007 'International Tables Vol C Tables 4.2.6.8 and 6.1.1.4'
O O 0.0106 0.0060 'International Tables Vol C Tables 4.2.6.8 and 6.1.1.4'
P P 0.1023 0.0942 'International Tables Vol C Tables 4.2.6.8 and 6.1.1.4'
Ru Ru -1.2594 0.8363 'International Tables Vol C Tables 4.2.6.8 and 6.1.1.4'

loop_
_geom_angle_atom_site_label_1
_geom_angle_atom_site_label_2
_geom_angle_atom_site_label_3
_geom_angle
_geom_angle_site_symmetry_1
_geom_angle_site_symmetry_3
P1 Ru1 P1 161.57(2) 7_565 .
C2 Ru1 P1 94.043(16) . .
C2 Ru1 P1 94.042(16) . 7_565
C2 Ru1 B1 160.23(11) . .
C2 Ru1 B2 114.16(11) . .
C3 Ru1 P1 97.566(14) . .
C3 Ru1 P1 97.567(14) . 7_565
C3 Ru1 C2 98.57(11) . .
C3 Ru1 B1 101.19(11) . .
C3 Ru1 B2 147.26(11) . .
B1 Ru1 P1 83.398(15) . .
B1 Ru1 P1 83.398(15) . 7_565
B1 Ru1 B2 46.07(11) . .
B2 Ru1 P1 80.791(12) . .
B2 Ru1 P1 80.790(12) . 7_565
O1 P1 Ru1 106.71(5) . .
O1 P1 C11 103.69(7) . .
O1 P1 C14 100.19(7) . .
C11 P1 Ru1 117.26(6) . .
C14 P1 Ru1 122.10(6) . .
C14 P1 C11 104.15(8) . .
C1 O1 P1 114.22(11) . .
O1 C1 B1 115.39(14) . .
O1 C1 B2 114.46(14) . .
O1 C1 B3 117.39(15) . .
O1 C1 B4 116.55(15) . .
O1 C1 B5 118.86(15) . .
B2 C1 B1 59.43(14) . .
B3 C1 B1 62.96(13) . .
B3 C1 B2 113.94(15) . .
B4 C1 B1 114.11(15) . .
B4 C1 B2 63.83(14) . .
B4 C1 B3 119.18(14) . .
B5 C1 B1 116.99(16) . .
B5 C1 B2 118.01(16) . .
B5 C1 B3 65.24(12) . .
B5 C1 B4 65.62(12) . .
O2 C2 Ru1 178.8(2) . .
O3 C3 Ru1 176.3(2) . .
P1 C11 H11 106.6 . .
C12 C11 P1 111.54(13) . .
C12 C11 H11 106.6 . .
C13 C11 P1 114.59(13) . .
C13 C11 H11 106.6 . .
C13 C11 C12 110.32(16) . .
C11 C12 H12A 109.5 . .
C11 C12 H12B 109.5 . .
C11 C12 H12C 109.5 . .
H12A C12 H12B 109.5 . .
H12A C12 H12C 109.5 . .
H12B C12 H12C 109.5 . .
C11 C13 H13A 109.5 . .
C11 C13 H13B 109.5 . .
C11 C13 H13C 109.5 . .
H13A C13 H13B 109.5 . .
H13A C13 H13C 109.5 . .
H13B C13 H13C 109.5 . .
P1 C14 H14 107.7 . .
C15 C14 P1 111.71(13) . .
C15 C14 H14 107.7 . .
C15 C14 C16 111.87(15) . .
C16 C14 P1 109.98(13) . .
C16 C14 H14 107.7 . .
C14 C15 H15A 109.5 . .
C14 C15 H15B 109.5 . .
C14 C15 H15C 109.5 . .
H15A C15 H15B 109.5 . .
H15A C15 H15C 109.5 . .
H15B C15 H15C 109.5 . .
C14 C16 H16A 109.5 . .
C14 C16 H16B 109.5 . .
C14 C16 H16C 109.5 . .
H16A C16 H16B 109.5 . .
H16A C16 H16C 109.5 . .
H16B C16 H16C 109.5 . .
C1 B1 Ru1 101.55(13) . .
C1 B1 Ru1 101.55(13) 7_565 .
C1 B1 C1 99.30(19) 7_565 .
C1 B1 B3 57.47(11) 7_565 7_565
C1 B1 B3 102.39(16) . 7_565
C1 B1 B3 102.39(16) 7_565 .
C1 B1 B3 57.47(11) . .
B2 B1 Ru1 68.43(14) . .
B2 B1 C1 60.07(12) . 7_565
B2 B1 C1 60.07(12) . .
B2 B1 B3 109.79(17) . .
B2 B1 B3 109.79(17) . 7_565
B3 B1 Ru1 150.39(8) 7_565 .
B3 B1 Ru1 150.39(8) . .
B3 B1 B3 59.16(16) 7_565 .
C1 B2 Ru1 99.96(12) . .
C1 B2 Ru1 99.96(12) 7_565 .
C1 B2 C1 99.89(19) 7_565 .
C1 B2 B4 101.40(17) . 7_565
C1 B2 B4 57.07(11) 7_565 7_565
C1 B2 B4 57.07(11) . .
C1 B2 B4 101.40(17) 7_565 .
B1 B2 Ru1 65.51(13) . .
B1 B2 C1 60.51(11) . .
B1 B2 C1 60.50(12) . 7_565
B1 B2 B4 109.30(17) . .
B1 B2 B4 109.30(17) . 7_565
B4 B2 Ru1 150.96(9) 7_565 .
B4 B2 Ru1 150.96(9) . .
B4 B2 B4 57.92(17) . 7_565
C1 B3 B1 59.58(12) . .
C1 B3 B3 104.95(10) . 7_565
C1 B3 H3 119.9(12) . .
C1 B3 B5 56.25(11) . .
C1 B3 B6 102.06(16) . .
B1 B3 H3 120.4(11) . .
B1 B3 B5 106.84(16) . .
B3 B3 B1 60.42(8) 7_565 .
B3 B3 H3 127.3(12) 7_565 .
B3 B3 B5 107.53(10) 7_565 .
B3 B3 B6 60.21(8) 7_565 .
B5 B3 H3 119.5(12) . .
B6 B3 B1 107.63(15) . .
B6 B3 H3 127.2(11) . .
B6 B3 B5 59.12(13) . .
C1 B4 B2 59.09(12) . .
C1 B4 B4 105.35(10) . 7_565
C1 B4 H4 118.7(11) . .
C1 B4 B5 56.24(12) . .
C1 B4 B7 102.30(16) . .
B2 B4 H4 121.1(10) . .
B2 B4 B5 106.45(16) . .
B4 B4 B2 61.04(8) 7_565 .
B4 B4 H4 128.6(11) 7_565 .
B4 B4 B5 107.79(10) 7_565 .
B4 B4 B7 60.51(9) 7_565 .
B5 B4 H4 117.9(11) . .
B7 B4 B2 108.10(16) . .
B7 B4 H4 126.9(10) . .
B7 B4 B5 59.12(12) . .
C1 B5 B3 58.51(11) . .
C1 B5 B4 58.14(12) . .
C1 B5 H5 119.1(11) . .
C1 B5 B6 104.25(16) . .
C1 B5 B7 104.04(16) . .
B3 B5 B4 107.61(15) . .
B3 B5 H5 120.5(11) . .
B4 B5 H5 118.4(11) . .
B6 B5 B3 59.70(14) . .
B6 B5 B4 108.35(16) . .
B6 B5 H5 127.8(11) . .
B6 B5 B7 61.39(15) . .
B7 B5 B3 108.68(16) . .
B7 B5 B4 59.46(14) . .
B7 B5 H5 126.1(11) . .
B3 B6 B3 59.59(17) . 7_565
B3 B6 H6 122.0(13) . .
B3 B6 H6 122.0(13) 7_565 .
B3 B6 B7 108.23(18) . .
B3 B6 B7 108.23(18) 7_565 .
B5 B6 B3 61.18(12) . .
B5 B6 B3 108.67(18) 7_565 .
B5 B6 B3 108.67(18) . 7_565
B5 B6 B3 61.18(12) 7_565 7_565
B5 B6 B5 107.7(2) 7_565 .
B5 B6 H6 121.2(5) . .
B5 B6 H6 121.2(5) 7_565 .
B5 B6 B7 59.34(12) . .
B5 B6 B7 59.34(12) 7_565 .
B7 B6 H6 121.2(16) . .
B4 B7 B4 58.98(17) 7_565 .
B4 B7 B6 108.23(18) 7_565 .
B4 B7 B6 108.23(18) . .
B4 B7 H7 121.9(12) 7_565 .
B4 B7 H7 121.9(12) . .
B5 B7 B4 108.42(18) . 7_565
B5 B7 B4 108.42(18) 7_565 .
B5 B7 B4 61.42(12) . .
B5 B7 B4 61.42(12) 7_565 7_565
B5 B7 B5 107.6(2) 7_565 .
B5 B7 B6 59.27(12) 7_565 .
B5 B7 B6 59.27(12) . .
B5 B7 H7 121.4(5) 7_565 .
B5 B7 H7 121.4(5) . .
B6 B7 H7 121.6(15) . .

loop_
_geom_bond_atom_site_label_1
_geom_bond_atom_site_label_2
_geom_bond_distance
_geom_bond_site_symmetry_2
Ru1 P1 2.2991(5) 7_565
Ru1 P1 2.2992(5) .
Ru1 C2 1.939(3) .
Ru1 C3 1.915(3) .
Ru1 B1 2.174(3) .
Ru1 B2 2.221(3) .
P1 O1 1.6612(13) .
P1 C11 1.8436(19) .
P1 C14 1.8327(18) .
O1 C1 1.406(2) .
O2 C2 1.136(3) .
O3 C3 1.142(3) .
C1 B1 1.739(3) .
C1 B2 1.732(3) .
C1 B3 1.700(3) .
C1 B4 1.694(3) .
C1 B5 1.658(3) .
C11 H11 1.0000 .
C11 C12 1.533(3) .
C11 C13 1.531(3) .
C12 H12A 0.9800 .
C12 H12B 0.9800 .
C12 H12C 0.9800 .
C13 H13A 0.9800 .
C13 H13B 0.9800 .
C13 H13C 0.9800 .
C14 H14 1.0000 .
C14 C15 1.529(3) .
C14 C16 1.533(2) .
C15 H15A 0.9800 .
C15 H15B 0.9800 .
C15 H15C 0.9800 .
C16 H16A 0.9800 .
C16 H16B 0.9800 .
C16 H16C 0.9800 .
B1 C1 1.739(3) 7_565
B1 B2 1.720(4) .
B1 B3 1.796(3) 7_565
B1 B3 1.796(3) .
B2 C1 1.732(3) 7_565
B2 B4 1.811(3) .
B2 B4 1.811(3) 7_565
B3 B3 1.773(4) 7_565
B3 H3 1.07(2) .
B3 B5 1.811(3) .
B3 B6 1.785(3) .
B4 B4 1.754(5) 7_565
B4 H4 1.028(19) .
B4 B5 1.816(3) .
B4 B7 1.781(3) .
B5 H5 1.08(2) .
B5 B6 1.774(3) .
B5 B7 1.775(3) .
B6 B3 1.785(3) 7_565
B6 B5 1.774(3) 7_565
B6 H6 1.03(3) .
B6 B7 1.812(4) .
B7 B4 1.781(3) 7_565
B7 B5 1.775(3) 7_565
B7 H7 1.07(3) .

loop_
_geom_torsion_atom_site_label_1
_geom_torsion_atom_site_label_2
_geom_torsion_atom_site_label_3
_geom_torsion_atom_site_label_4
_geom_torsion
_geom_torsion_site_symmetry_1
_geom_torsion_site_symmetry_4
Ru1 P1 O1 C1 3.91(12) . .
Ru1 P1 C11 C12 -53.28(14) . .
Ru1 P1 C11 C13 -179.53(11) . .
Ru1 P1 C14 C15 54.83(14) . .
Ru1 P1 C14 C16 -70.01(14) . .
Ru1 B1 B2 C1 118.43(9) . .
Ru1 B1 B2 C1 -118.43(9) . 7_565
Ru1 B1 B2 B4 -149.14(10) . 7_565
Ru1 B1 B2 B4 149.14(10) . .
Ru1 B1 B3 C1 -50.1(3) . .
Ru1 B1 B3 B3 177.3(4) . 7_565
Ru1 B1 B3 B5 -81.7(4) . .
Ru1 B1 B3 B6 -143.9(3) . .
Ru1 B2 B4 C1 42.1(3) . .
Ru1 B2 B4 B4 175.3(4) . 7_565
Ru1 B2 B4 B5 73.7(4) . .
Ru1 B2 B4 B7 135.9(3) . .
P1 O1 C1 B1 -34.42(19) . .
P1 O1 C1 B2 31.83(19) . .
P1 O1 C1 B3 -105.71(14) . .
P1 O1 C1 B4 103.52(15) . .
P1 O1 C1 B5 178.94(13) . .
O1 P1 C11 C12 64.01(14) . .
O1 P1 C11 C13 -62.24(15) . .
O1 P1 C14 C15 -62.41(14) . .
O1 P1 C14 C16 172.75(13) . .
O1 C1 B1 Ru1 48.01(17) . .
O1 C1 B1 C1 151.93(11) . 7_565
O1 C1 B1 B2 104.60(17) . .
O1 C1 B1 B3 -109.24(17) . .
O1 C1 B1 B3 -149.53(15) . 7_565
O1 C1 B2 Ru1 -51.82(16) . .
O1 C1 B2 C1 -153.88(11) . 7_565
O1 C1 B2 B1 -106.16(17) . .
O1 C1 B2 B4 147.97(15) . 7_565
O1 C1 B2 B4 108.88(17) . .
O1 C1 B3 B1 106.12(16) . .
O1 C1 B3 B3 147.59(11) . 7_565
O1 C1 B3 B5 -111.08(17) . .
O1 C1 B3 B6 -150.37(14) . .
O1 C1 B4 B2 -105.68(16) . .
O1 C1 B4 B4 -147.13(11) . 7_565
O1 C1 B4 B5 111.46(17) . .
O1 C1 B4 B7 150.43(14) . .
O1 C1 B5 B3 108.93(18) . .
O1 C1 B5 B4 -108.09(18) . .
O1 C1 B5 B6 148.93(17) . .
O1 C1 B5 B7 -147.54(16) . .
C1 B1 B2 Ru1 -118.43(9) . .
C1 B1 B2 Ru1 118.43(9) 7_565 .
C1 B1 B2 C1 123.14(19) . 7_565
C1 B1 B2 C1 -123.14(19) 7_565 .
C1 B1 B2 B4 92.43(16) . 7_565
C1 B1 B2 B4 -30.70(12) 7_565 7_565
C1 B1 B2 B4 30.70(12) . .
C1 B1 B2 B4 -92.43(16) 7_565 .
C1 B1 B3 C1 93.21(19) 7_565 .
C1 B1 B3 B3 -132.64(12) . 7_565
C1 B1 B3 B3 -39.42(9) 7_565 7_565
C1 B1 B3 B5 -31.68(13) . .
C1 B1 B3 B5 61.53(17) 7_565 .
C1 B1 B3 B6 -0.7(2) 7_565 .
C1 B1 B3 B6 -93.88(16) . .
C1 B2 B4 C1 -94.48(19) 7_565 .
C1 B2 B4 B4 133.15(12) . 7_565
C1 B2 B4 B4 38.66(9) 7_565 7_565
C1 B2 B4 B5 -62.92(17) 7_565 .
C1 B2 B4 B5 31.56(13) . .
C1 B2 B4 B7 93.75(16) . .
C1 B2 B4 B7 -0.7(2) 7_565 .
C1 B3 B5 B4 -32.45(14) . .
C1 B3 B5 B6 -133.82(17) . .
C1 B3 B5 B7 -95.35(17) . .
C1 B3 B6 B3 -100.47(12) . 7_565
C1 B3 B6 B5 -62.51(19) . 7_565
C1 B3 B6 B5 37.84(13) . .
C1 B3 B6 B7 0.40(16) . .
C1 B4 B5 B3 32.59(14) . .
C1 B4 B5 B6 95.69(18) . .
C1 B4 B5 B7 134.29(17) . .
C1 B4 B7 B4 100.83(13) . 7_565
C1 B4 B7 B5 62.88(19) . 7_565
C1 B4 B7 B5 -37.52(14) . .
C1 B4 B7 B6 0.09(16) . .
C1 B5 B6 B3 -39.41(14) . .
C1 B5 B6 B3 -2.1(2) . 7_565
C1 B5 B6 B5 62.6(2) . 7_565
C1 B5 B6 B7 98.43(17) . .
C1 B5 B7 B4 38.81(14) . .
C1 B5 B7 B4 1.9(2) . 7_565
C1 B5 B7 B5 -63.0(2) . 7_565
C1 B5 B7 B6 -98.78(17) . .
C11 P1 O1 C1 -120.52(13) . .
C11 P1 C14 C15 -169.47(13) . .
C11 P1 C14 C16 65.69(15) . .
C14 P1 O1 C1 132.06(13) . .
C14 P1 C11 C12 168.45(13) . .
C14 P1 C11 C13 42.19(15) . .
B1 C1 B2 Ru1 54.34(12) . .
B1 C1 B2 C1 -47.72(16) . 7_565
B1 C1 B2 B4 -105.87(16) . 7_565
B1 C1 B2 B4 -144.96(17) . .
B1 C1 B3 B3 41.47(10) . 7_565
B1 C1 B3 B5 142.80(16) . .
B1 C1 B3 B6 103.51(14) . .
B1 C1 B4 B2 32.79(16) . .
B1 C1 B4 B4 -8.67(16) . 7_565
B1 C1 B4 B5 -110.07(18) . .
B1 C1 B4 B7 -71.11(18) . .
B1 C1 B5 B3 -37.18(16) . .
B1 C1 B5 B4 105.81(18) . .
B1 C1 B5 B6 2.8(2) . .
B1 C1 B5 B7 66.3(2) . .
B1 B2 B4 C1 -31.97(12) . .
B1 B2 B4 B4 101.18(12) . 7_565
B1 B2 B4 B5 -0.41(17) . .
B1 B2 B4 B7 61.78(17) . .
B1 B3 B5 C1 33.00(13) . .
B1 B3 B5 B4 0.56(19) . .
B1 B3 B5 B6 -100.81(16) . .
B1 B3 B5 B7 -62.34(19) . .
B1 B3 B6 B3 -38.85(18) . 7_565
B1 B3 B6 B5 -0.9(2) . 7_565
B1 B3 B6 B5 99.45(16) . .
B1 B3 B6 B7 62.01(16) . .
B2 C1 B1 Ru1 -56.58(13) . .
B2 C1 B1 C1 47.34(16) . 7_565
B2 C1 B1 B3 105.87(17) . 7_565
B2 C1 B1 B3 146.16(16) . .
B2 C1 B3 B1 -31.64(16) . .
B2 C1 B3 B3 9.83(15) . 7_565
B2 C1 B3 B5 111.17(18) . .
B2 C1 B3 B6 71.87(18) . .
B2 C1 B4 B4 -41.45(10) . 7_565
B2 C1 B4 B5 -142.86(16) . .
B2 C1 B4 B7 -103.89(15) . .
B2 C1 B5 B3 -105.12(18) . .
B2 C1 B5 B4 37.87(16) . .
B2 C1 B5 B6 -65.1(2) . .
B2 C1 B5 B7 -1.6(2) . .
B2 B1 B3 C1 30.85(12) . .
B2 B1 B3 B3 -101.78(12) . 7_565
B2 B1 B3 B5 -0.83(17) . .
B2 B1 B3 B6 -63.03(17) . .
B2 B4 B5 C1 -32.70(13) . .
B2 B4 B5 B3 -0.11(19) . .
B2 B4 B5 B6 63.00(19) . .
B2 B4 B5 B7 101.59(16) . .
B2 B4 B7 B4 39.64(17) . 7_565
B2 B4 B7 B5 -98.72(16) . .
B2 B4 B7 B5 1.7(2) . 7_565
B2 B4 B7 B6 -61.10(16) . .
B3 C1 B1 Ru1 157.25(14) . .
B3 C1 B1 C1 -98.83(16) . 7_565
B3 C1 B1 B2 -146.16(16) . .
B3 C1 B1 B3 -40.29(14) . 7_565
B3 C1 B2 Ru1 87.20(14) . .
B3 C1 B2 C1 -14.9(2) . 7_565
B3 C1 B2 B1 32.86(16) . .
B3 C1 B2 B4 -73.00(18) . 7_565
B3 C1 B2 B4 -112.10(16) . .
B3 C1 B4 B2 104.09(17) . .
B3 C1 B4 B4 62.63(15) . 7_565
B3 C1 B4 B5 -38.77(16) . .
B3 C1 B4 B7 0.2(2) . .
B3 C1 B5 B4 142.98(15) . .
B3 C1 B5 B6 40.00(15) . .
B3 C1 B5 B7 103.53(17) . .
B3 B1 B2 Ru1 148.36(10) 7_565 .
B3 B1 B2 Ru1 -148.36(10) . .
B3 B1 B2 C1 93.21(15) . 7_565
B3 B1 B2 C1 29.93(12) 7_565 7_565
B3 B1 B2 C1 -93.21(15) 7_565 .
B3 B1 B2 C1 -29.93(12) . .
B3 B1 B2 B4 0.78(16) . .
B3 B1 B2 B4 62.51(13) . 7_565
B3 B1 B2 B4 -62.51(13) 7_565 .
B3 B1 B2 B4 -0.78(16) 7_565 7_565
B3 B1 B3 C1 132.64(12) 7_565 .
B3 B1 B3 B5 100.95(13) 7_565 .
B3 B1 B3 B6 38.76(18) 7_565 .
B3 B3 B5 C1 96.56(10) 7_565 .
B3 B3 B5 B4 64.12(14) 7_565 .
B3 B3 B5 B6 -37.25(11) 7_565 .
B3 B3 B5 B7 1.22(16) 7_565 .
B3 B3 B6 B5 37.96(11) 7_565 7_565
B3 B3 B6 B5 138.31(14) 7_565 .
B3 B3 B6 B7 100.87(13) 7_565 .
B3 B5 B6 B3 37.26(15) . 7_565
B3 B5 B6 B5 102.02(19) . 7_565
B3 B5 B6 B7 137.83(17) . .
B3 B5 B7 B4 99.87(16) . .
B3 B5 B7 B4 63.0(2) . 7_565
B3 B5 B7 B5 -2.0(3) . 7_565
B3 B5 B7 B6 -37.72(16) . .
B3 B6 B7 B4 -0.32(16) . .
B3 B6 B7 B4 -62.76(13) . 7_565
B3 B6 B7 B4 62.76(13) 7_565 .
B3 B6 B7 B4 0.32(16) 7_565 7_565
B3 B6 B7 B5 101.34(16) 7_565 .
B3 B6 B7 B5 -38.26(13) 7_565 7_565
B3 B6 B7 B5 38.26(13) . .
B3 B6 B7 B5 -101.34(16) . 7_565
B4 C1 B1 Ru1 -90.95(15) . .
B4 C1 B1 C1 13.0(2) . 7_565
B4 C1 B1 B2 -34.37(17) . .
B4 C1 B1 B3 71.50(19) . 7_565
B4 C1 B1 B3 111.79(16) . .
B4 C1 B2 Ru1 -160.70(14) . .
B4 C1 B2 C1 97.24(17) . 7_565
B4 C1 B2 B1 144.96(17) . .
B4 C1 B2 B4 39.10(14) . 7_565
B4 C1 B3 B1 -103.90(17) . .
B4 C1 B3 B3 -62.43(15) . 7_565
B4 C1 B3 B5 38.91(16) . .
B4 C1 B3 B6 -0.4(2) . .
B4 C1 B5 B3 -142.98(15) . .
B4 C1 B5 B6 -102.98(17) . .
B4 C1 B5 B7 -39.46(15) . .
B4 B2 B4 C1 -133.15(12) 7_565 .
B4 B2 B4 B5 -101.58(13) 7_565 .
B4 B2 B4 B7 -39.39(17) 7_565 .
B4 B4 B5 C1 -96.88(10) 7_565 .
B4 B4 B5 B3 -64.29(14) 7_565 .
B4 B4 B5 B6 -1.19(16) 7_565 .
B4 B4 B5 B7 37.41(11) 7_565 .
B4 B4 B7 B5 -138.36(13) 7_565 .
B4 B4 B7 B5 -37.95(10) 7_565 7_565
B4 B4 B7 B6 -100.74(12) 7_565 .
B4 B5 B6 B3 -62.8(2) . 7_565
B4 B5 B6 B3 -100.10(16) . .
B4 B5 B6 B5 1.9(3) . 7_565
B4 B5 B6 B7 37.73(16) . .
B4 B5 B7 B4 -36.89(15) . 7_565
B4 B5 B7 B5 -101.8(2) . 7_565
B4 B5 B7 B6 -137.59(17) . .
B5 C1 B1 Ru1 -164.71(13) . .
B5 C1 B1 C1 -60.8(2) . 7_565
B5 C1 B1 B2 -108.13(18) . .
B5 C1 B1 B3 38.03(16) . .
B5 C1 B1 B3 -2.3(2) . 7_565
B5 C1 B2 Ru1 160.77(13) . .
B5 C1 B2 C1 58.7(2) . 7_565
B5 C1 B2 B1 106.43(19) . .
B5 C1 B2 B4 0.6(2) . 7_565
B5 C1 B2 B4 -38.53(16) . .
B5 C1 B3 B1 -142.80(16) . .
B5 C1 B3 B3 -101.33(11) . 7_565
B5 C1 B3 B6 -39.29(13) . .
B5 C1 B4 B2 142.86(16) . .
B5 C1 B4 B4 101.40(11) . 7_565
B5 C1 B4 B7 38.96(13) . .
B5 B3 B6 B3 -138.31(14) . 7_565
B5 B3 B6 B5 -100.3(2) . 7_565
B5 B3 B6 B7 -37.44(12) . .
B5 B4 B7 B4 138.36(13) . 7_565
B5 B4 B7 B5 100.4(2) . 7_565
B5 B4 B7 B6 37.62(12) . .
B5 B6 B7 B4 101.02(17) 7_565 .
B5 B6 B7 B4 -38.58(13) . .
B5 B6 B7 B4 38.58(13) 7_565 7_565
B5 B6 B7 B4 -101.02(17) . 7_565
B5 B6 B7 B5 -139.6(2) . 7_565
B5 B6 B7 B5 139.6(2) 7_565 .
B6 B3 B5 C1 133.82(17) . .
B6 B3 B5 B4 101.37(17) . .
B6 B3 B5 B7 38.47(17) . .
B6 B5 B7 B4 100.70(18) . 7_565
B6 B5 B7 B4 137.59(17) . .
B6 B5 B7 B5 35.76(19) . 7_565
B7 B4 B5 C1 -134.29(17) . .
B7 B4 B5 B3 -101.70(17) . .
B7 B4 B5 B6 -38.60(17) . .
B7 B5 B6 B3 -137.83(17) . .
B7 B5 B6 B3 -100.57(19) . 7_565
B7 B5 B6 B5 -35.81(19) . 7_565
